data_4065396
loop_
_publ_author_name
'Taher, Deeb'
'Corrigan, John F.'

_publ_section_title
;
 Aryl(trimethylsilyl)selenides as Reagents for the Synthesis of Mono- and
 Diselenoesters
;
_journal_issue 21
_journal_name_full Organometallics
_journal_page_first 5943
_journal_paper_doi 10.1021/om200768m
_journal_volume 30
_journal_year 2011
_chemical_formula_sum 'C24 H22 O2 Se2'
_chemical_formula_weight 500.34
_chemical_name_systematic
; 
 ? 
;
_space_group_IT_number 14
_symmetry_cell_setting monoclinic
_symmetry_space_group_name_Hall '-P 2yn'
_symmetry_space_group_name_H-M 'P 1 21/n 1'
_atom_sites_solution_hydrogens geom
_atom_sites_solution_primary direct
_atom_sites_solution_secondary difmap
_audit_creation_method SHELXL-97
_cell_angle_alpha 90.00
_cell_angle_beta 100.941(2)
_cell_angle_gamma 90.00
_cell_formula_units_Z 2
_cell_length_a 8.4304(3)
_cell_length_b 8.4811(4)
_cell_length_c 14.8491(6)
_cell_measurement_reflns_used 2469
_cell_measurement_temperature 200(2)
_cell_measurement_theta_max 27.48
_cell_measurement_theta_min 1.70
_cell_volume 1042.40(7)
_computing_cell_refinement 'Nonius Denzo'
_computing_data_collection 'Nonius Collect'
_computing_data_reduction 'Nonius Denzo'
_computing_molecular_graphics 'Bruker SHELXTL'
_computing_publication_material 'Bruker SHELXTL'
_computing_structure_refinement 'SHELXL-97 (Sheldrick, 1997)'
_computing_structure_solution 'SHELXS-97 (Sheldrick, 1990)'
_diffrn_ambient_temperature 200(2)
_diffrn_measured_fraction_theta_full 0.999
_diffrn_measured_fraction_theta_max 0.999
_diffrn_measurement_device_type 'Enraf Nonius KappaCCD'
_diffrn_measurement_method 'phi scans + omega to complete'
_diffrn_radiation_monochromator graphite
_diffrn_radiation_source 'fine-focus sealed tube'
_diffrn_radiation_type MoK\a
_diffrn_radiation_wavelength 0.71073
_diffrn_reflns_av_R_equivalents 0.0302
_diffrn_reflns_av_sigmaI/netI 0.0373
_diffrn_reflns_limit_h_max 10
_diffrn_reflns_limit_h_min -10
_diffrn_reflns_limit_k_max 10
_diffrn_reflns_limit_k_min -11
_diffrn_reflns_limit_l_max 19
_diffrn_reflns_limit_l_min -19
_diffrn_reflns_number 4248
_diffrn_reflns_theta_full 27.49
_diffrn_reflns_theta_max 27.49
_diffrn_reflns_theta_min 2.59
_exptl_absorpt_coefficient_mu 3.564
_exptl_absorpt_correction_T_max 0.4352
_exptl_absorpt_correction_T_min 0.3771
_exptl_absorpt_correction_type integration
_exptl_crystal_colour colorless
_exptl_crystal_density_diffrn 1.594
_exptl_crystal_density_method 'not measured'
_exptl_crystal_description block
_exptl_crystal_F_000 500
_exptl_crystal_size_max 0.34
_exptl_crystal_size_mid 0.30
_exptl_crystal_size_min 0.28
_refine_diff_density_max 0.426
_refine_diff_density_min -0.764
_refine_diff_density_rms 0.087
_refine_ls_extinction_method none
_refine_ls_goodness_of_fit_ref 1.043
_refine_ls_hydrogen_treatment constr
_refine_ls_matrix_type full
_refine_ls_number_parameters 129
_refine_ls_number_reflns 2390
_refine_ls_number_restraints 0
_refine_ls_restrained_S_all 1.043
_refine_ls_R_factor_all 0.0463
_refine_ls_R_factor_gt 0.0345
_refine_ls_shift/su_max 0.000
_refine_ls_shift/su_mean 0.000
_refine_ls_structure_factor_coef Fsqd
_refine_ls_weighting_details 'calc w=1/[\s^2^(Fo^2^)+(0.0461P)^2^+0.7170P] where P=(Fo^2^+2Fc^2^)/3'
_refine_ls_weighting_scheme calc
_refine_ls_wR_factor_gt 0.0848
_refine_ls_wR_factor_ref 0.0903
_reflns_number_gt 1933
_reflns_number_total 2390
_reflns_threshold_expression >2sigma(I)
_cod_data_source_file om200768m_si_001.cif
_cod_data_source_block 05149
_cod_depositor_comments
;
The following automatic conversions were performed:

'_symmetry_cell_setting' value 'Monoclinic' changed to 'monoclinic'
according to /home/saulius/struct/CIF-dictionaries/cif_core.dic
dictionary named 'cif_core.dic' version 2.4.1 from 2010-06-29.

Automatic conversion script
Id: cif_fix_values 1715 2011-07-08 13:25:40Z adriana 
;
_cod_original_sg_symbol_H-M P2(1)/n
_cod_database_code 4065396

loop_
_symmetry_equiv_pos_as_xyz
'x, y, z'
'-x+1/2, y+1/2, -z+1/2'
'-x, -y, -z'
'x-1/2, -y-1/2, z-1/2'

loop_
_atom_site_label
_atom_site_type_symbol
_atom_site_fract_x
_atom_site_fract_y
_atom_site_fract_z
_atom_site_U_iso_or_equiv
_atom_site_adp_type
_atom_site_occupancy
_atom_site_symmetry_multiplicity
_atom_site_calc_flag
_atom_site_refinement_flags
Se1 Se -0.55661(3) -0.37505(4) 0.117690(18) 0.03157(12) Uani 1 1 d .
O1 O -0.7473(2) -0.5074(3) 0.23307(13) 0.0341(5) Uani 1 1 d .
C1 C -0.7432(3) -0.4697(3) 0.15588(18) 0.0244(6) Uani 1 1 d .
C2 C -0.8786(3) -0.4870(3) 0.07483(17) 0.0223(5) Uani 1 1 d .
C3 C -0.8816(3) -0.6193(3) 0.01880(19) 0.0230(5) Uani 1 1 d .
C4 C -0.9949(3) -0.3674(3) 0.05815(18) 0.0229(5) Uani 1 1 d .
C5 C -0.7585(3) -0.7495(4) 0.0413(2) 0.0320(6) Uani 1 1 d .
H5A H -0.7025 -0.7642 -0.0102 0.048 Uiso 1 1 calc R
H5B H -0.8132 -0.8476 0.0523 0.048 Uiso 1 1 calc R
H5C H -0.6799 -0.7212 0.0964 0.048 Uiso 1 1 calc R
C6 C -0.9849(4) -0.2243(3) 0.1192(2) 0.0323(6) Uani 1 1 d .
H6A H -1.0869 -0.2116 0.1409 0.049 Uiso 1 1 calc R
H6B H -0.9648 -0.1304 0.0846 0.049 Uiso 1 1 calc R
H6C H -0.8964 -0.2378 0.1719 0.049 Uiso 1 1 calc R
C7 C -0.4020(3) -0.3869(3) 0.2298(2) 0.0262(6) Uani 1 1 d .
C8 C -0.4322(3) -0.3192(3) 0.30988(19) 0.0281(6) Uani 1 1 d .
H8A H -0.5326 -0.2690 0.3108 0.034 Uiso 1 1 calc R
C9 C -0.3144(3) -0.3257(4) 0.3883(2) 0.0316(6) Uani 1 1 d .
H9A H -0.3351 -0.2820 0.4438 0.038 Uiso 1 1 calc R
C10 C -0.1671(3) -0.3951(3) 0.3868(2) 0.0324(7) Uani 1 1 d .
H10A H -0.0864 -0.3977 0.4409 0.039 Uiso 1 1 calc R
C11 C -0.1365(3) -0.4609(4) 0.3066(2) 0.0372(7) Uani 1 1 d .
H11A H -0.0346 -0.5080 0.3054 0.045 Uiso 1 1 calc R
C12 C -0.2549(3) -0.4578(4) 0.2282(2) 0.0319(6) Uani 1 1 d .
H12A H -0.2352 -0.5044 0.1732 0.038 Uiso 1 1 calc R

loop_
_atom_site_aniso_label
_atom_site_aniso_U_11
_atom_site_aniso_U_22
_atom_site_aniso_U_33
_atom_site_aniso_U_23
_atom_site_aniso_U_13
_atom_site_aniso_U_12
Se1 0.02484(16) 0.0464(2) 0.02241(17) 0.00226(13) 0.00181(11) -0.00840(12)
O1 0.0278(10) 0.0468(13) 0.0260(10) 0.0068(10) 0.0010(8) -0.0057(9)
C1 0.0209(12) 0.0258(14) 0.0258(14) 0.0007(11) 0.0027(11) 0.0004(10)
C2 0.0208(12) 0.0247(13) 0.0210(13) 0.0001(10) 0.0028(10) -0.0016(10)
C3 0.0218(12) 0.0216(12) 0.0258(13) 0.0031(11) 0.0046(10) -0.0001(10)
C4 0.0222(12) 0.0219(13) 0.0244(13) -0.0011(11) 0.0042(10) -0.0018(10)
C5 0.0263(13) 0.0310(15) 0.0366(16) 0.0004(13) 0.0004(12) 0.0051(11)
C6 0.0338(15) 0.0279(15) 0.0342(16) -0.0081(12) 0.0033(12) 0.0023(12)
C7 0.0207(12) 0.0276(14) 0.0292(14) 0.0008(12) 0.0020(11) -0.0048(10)
C8 0.0246(12) 0.0302(14) 0.0285(15) -0.0046(12) 0.0026(11) 0.0004(11)
C9 0.0325(15) 0.0341(15) 0.0278(15) -0.0040(12) 0.0046(12) -0.0034(12)
C10 0.0254(13) 0.0332(16) 0.0348(16) 0.0037(13) -0.0040(12) -0.0040(11)
C11 0.0236(13) 0.0386(18) 0.0483(19) 0.0017(15) 0.0038(13) 0.0046(12)
C12 0.0269(13) 0.0358(17) 0.0339(16) -0.0074(14) 0.0081(12) -0.0001(12)

loop_
_atom_type_symbol
_atom_type_description
_atom_type_scat_dispersion_real
_atom_type_scat_dispersion_imag
_atom_type_scat_source
C C 0.0033 0.0016 'International Tables Vol C Tables 4.2.6.8 and 6.1.1.4'
H H 0.0000 0.0000 'International Tables Vol C Tables 4.2.6.8 and 6.1.1.4'
O O 0.0106 0.0060 'International Tables Vol C Tables 4.2.6.8 and 6.1.1.4'
Se Se -0.0929 2.2259 'International Tables Vol C Tables 4.2.6.8 and 6.1.1.4'

loop_
_geom_angle_atom_site_label_1
_geom_angle_atom_site_label_2
_geom_angle_atom_site_label_3
_geom_angle
_geom_angle_site_symmetry_1
_geom_angle_site_symmetry_3
C7 Se1 C1 100.37(11) . .
O1 C1 C2 125.9(2) . .
O1 C1 Se1 124.2(2) . .
C2 C1 Se1 109.95(17) . .
C3 C2 C4 123.0(2) . .
C3 C2 C1 118.8(2) . .
C4 C2 C1 118.1(2) . .
C2 C3 C4 118.7(2) . 3_345
C2 C3 C5 121.5(2) . .
C4 C3 C5 119.8(2) 3_345 .
C3 C4 C2 118.3(2) 3_345 .
C3 C4 C6 120.4(2) 3_345 .
C2 C4 C6 121.3(2) . .
C12 C7 C8 120.4(3) . .
C12 C7 Se1 118.2(2) . .
C8 C7 Se1 121.3(2) . .
C9 C8 C7 119.1(3) . .
C10 C9 C8 120.6(3) . .
C9 C10 C11 120.2(3) . .
C10 C11 C12 119.6(3) . .
C7 C12 C11 120.0(3) . .

loop_
_geom_bond_atom_site_label_1
_geom_bond_atom_site_label_2
_geom_bond_distance
_geom_bond_site_symmetry_2
Se1 C7 1.913(3) .
Se1 C1 1.944(3) .
O1 C1 1.197(3) .
C1 C2 1.501(3) .
C2 C3 1.394(4) .
C2 C4 1.400(4) .
C3 C4 1.397(4) 3_345
C3 C5 1.508(4) .
C4 C3 1.397(4) 3_345
C4 C6 1.508(4) .
C7 C12 1.382(4) .
C7 C8 1.386(4) .
C8 C9 1.380(4) .
C9 C10 1.378(4) .
C10 C11 1.383(4) .
C11 C12 1.383(4) .
